data_7122690
loop_
_publ_author_name
'Yamakado, Ryohei'
'Ishibashi, Haruna'
'Motoyoshi, Yukari'
'Yasuda, Nobuhiro'
'Maeda, Hiromitsu'

_publ_section_title
;
 Ion-pairing assemblies based on \p-extended dipyrrolylquinoxalines
;
_journal_name_full 'Chemical Communications'
_journal_paper_doi 10.1039/C8CC08205G
_journal_year 2018
_chemical_formula_moiety '3(C28 H20 N4, 0.12(C H Cl3), 0.22(C H2 Cl2), 0.7(Cl), 0.31(C), 0.79(H))'
_chemical_formula_sum 'C85.97 H62.41 Cl4.45 N12'
_chemical_formula_weight 1421.11
_chemical_name_systematic
; 
 ? 
;
_space_group_IT_number 2
_symmetry_cell_setting triclinic
_symmetry_Int_Tables_number 2
_symmetry_space_group_name_Hall '-P 1'
_symmetry_space_group_name_H-M 'P -1'
_atom_sites_solution_hydrogens geom
_atom_sites_solution_primary direct
_atom_sites_solution_secondary difmap
_audit_creation_method SHELXL-97
_audit_update_record
;
2018-10-05 deposited with the CCDC.
2018-12-04 downloaded from the CCDC.
;
_cell_angle_alpha 107.164(13)
_cell_angle_beta 91.906(6)
_cell_angle_gamma 110.482(11)
_cell_formula_units_Z 2
_cell_length_a 13.613(5)
_cell_length_b 16.033(8)
_cell_length_c 19.015(7)
_cell_measurement_reflns_used 3395
_cell_measurement_temperature 93(2)
_cell_measurement_theta_max 68.2
_cell_measurement_theta_min 25.4
_cell_volume 3671(3)
_computing_structure_refinement 'SHELXL-97 (Sheldrick, 1997)'
_computing_structure_solution 'SHELXS-97 (Sheldrick, 1990)'
_diffrn_ambient_temperature 93(2)
_diffrn_detector_area_resol_mean 5.8140
_diffrn_measured_fraction_theta_full 0.970
_diffrn_measured_fraction_theta_max 0.970
_diffrn_measurement_device_type 'Rigaku XtaLAB P200'
_diffrn_measurement_method \w
_diffrn_radiation_monochromator graphite
_diffrn_radiation_source 'fine-focus sealed tube'
_diffrn_radiation_type CuK\a
_diffrn_radiation_wavelength 1.54187
_diffrn_reflns_av_R_equivalents 0.0540
_diffrn_reflns_av_sigmaI/netI 0.0458
_diffrn_reflns_limit_h_max 15
_diffrn_reflns_limit_h_min -15
_diffrn_reflns_limit_k_max 18
_diffrn_reflns_limit_k_min -15
_diffrn_reflns_limit_l_max 22
_diffrn_reflns_limit_l_min -22
_diffrn_reflns_number 44930
_diffrn_reflns_theta_full 65.00
_diffrn_reflns_theta_max 65.00
_diffrn_reflns_theta_min 6.52
_exptl_absorpt_coefficient_mu 2.048
_exptl_absorpt_correction_T_max 0.9602
_exptl_absorpt_correction_T_min 0.5786
_exptl_absorpt_correction_type multi-scan
_exptl_absorpt_process_details 'REQAB (Rigaku, 1998)'
_exptl_crystal_colour yellow
_exptl_crystal_density_diffrn 1.286
_exptl_crystal_density_method 'not measured'
_exptl_crystal_description prism
_exptl_crystal_F_000 1476
_exptl_crystal_size_max 0.30
_exptl_crystal_size_mid 0.29
_exptl_crystal_size_min 0.02
_refine_diff_density_max 1.240
_refine_diff_density_min -0.793
_refine_diff_density_rms 0.082
_refine_ls_extinction_method none
_refine_ls_goodness_of_fit_ref 1.026
_refine_ls_hydrogen_treatment constr
_refine_ls_matrix_type full
_refine_ls_number_parameters 970
_refine_ls_number_reflns 12086
_refine_ls_number_restraints 33
_refine_ls_restrained_S_all 1.046
_refine_ls_R_factor_all 0.0961
_refine_ls_R_factor_gt 0.0891
_refine_ls_shift/su_max 0.000
_refine_ls_shift/su_mean 0.000
_refine_ls_structure_factor_coef Fsqd
_refine_ls_weighting_details 'calc w=1/[\s^2^(Fo^2^)+(0.1600P)^2^+5.6883P] where P=(Fo^2^+2Fc^2^)/3'
_refine_ls_weighting_scheme calc
_refine_ls_wR_factor_gt 0.2653
_refine_ls_wR_factor_ref 0.2724
_reflns_number_gt 10332
_reflns_number_total 12086
_reflns_threshold_expression >2sigma(I)
_cod_data_source_file c8cc08205g2.cif
_cod_data_source_block 40705m
_cod_database_code 7122690

loop_
_symmetry_equiv_pos_as_xyz
'x, y, z'
'-x, -y, -z'

loop_
_atom_site_label
_atom_site_type_symbol
_atom_site_fract_x
_atom_site_fract_y
_atom_site_fract_z
_atom_site_U_iso_or_equiv
_atom_site_adp_type
_atom_site_occupancy
_atom_site_symmetry_multiplicity
_atom_site_calc_flag
_atom_site_refinement_flags
_atom_site_disorder_assembly
_atom_site_disorder_group
N1 N 1.0749(2) 1.3641(2) 0.59915(16) 0.0327(7) Uani 1 1 d . . .
H1 H 1.1400 1.3964 0.6231 0.039 Uiso 1 1 calc R . .
N2 N 0.7353(2) 1.1855(2) 0.73658(17) 0.0327(7) Uani 1 1 d . . .
H2 H 0.7412 1.1410 0.7526 0.039 Uiso 1 1 calc R . .
N3 N 1.1115(2) 1.3129(2) 0.72158(17) 0.0330(7) Uani 1 1 d . . .
N4 N 0.9458(2) 1.2343(2) 0.79535(17) 0.0346(7) Uani 1 1 d . . .
N5 N 0.7798(2) 1.1775(2) 0.90714(16) 0.0310(7) Uani 1 1 d . . .
H3 H 0.8246 1.1919 0.8763 0.037 Uiso 1 1 calc R . .
N6 N 0.6008(2) 0.8079(2) 0.92337(16) 0.0303(6) Uani 1 1 d . . .
H4 H 0.5626 0.7630 0.8825 0.036 Uiso 1 1 calc R . .
N7 N 0.7679(2) 1.0233(2) 0.79016(17) 0.0334(7) Uani 1 1 d . . .
N8 N 0.6952(2) 0.8412(2) 0.80004(17) 0.0338(7) Uani 1 1 d . . .
N9 N 0.6548(2) 0.6467(2) 0.80059(16) 0.0296(6) Uani 1 1 d . . .
H5 H 0.6618 0.7053 0.8070 0.035 Uiso 1 1 calc R . .
N10 N 0.2991(2) 0.3305(2) 0.63958(16) 0.0333(7) Uani 1 1 d . . .
H6 H 0.2394 0.3232 0.6580 0.040 Uiso 1 1 calc R . .
N11 N 0.4590(2) 0.6622(2) 0.78234(17) 0.0318(7) Uani 1 1 d . . .
N12 N 0.2818(2) 0.5104(2) 0.69177(16) 0.0331(7) Uani 1 1 d . . .
C1 C 1.0649(4) 1.4262(4) 0.4259(3) 0.0602(13) Uani 1 1 d . . .
H7 H 0.9901 1.4076 0.4156 0.072 Uiso 1 1 calc R . .
C2 C 1.1282(4) 1.4683(5) 0.3819(3) 0.0778(18) Uani 1 1 d . . .
H8 H 1.0965 1.4756 0.3400 0.093 Uiso 1 1 calc R . .
C3 C 1.2364(4) 1.5001(5) 0.3972(3) 0.0731(17) Uani 1 1 d . . .
H9 H 1.2801 1.5315 0.3677 0.088 Uiso 1 1 calc R . .
C4 C 1.2809(4) 1.4851(6) 0.4572(3) 0.088(2) Uani 1 1 d . . .
H10 H 1.3559 1.5054 0.4679 0.105 Uiso 1 1 calc R . .
C5 C 1.2185(4) 1.4418(4) 0.5007(3) 0.0593(13) Uani 1 1 d . . .
H11 H 1.2505 1.4332 0.5418 0.071 Uiso 1 1 calc R . .
C6 C 1.1091(3) 1.4103(3) 0.4857(2) 0.0376(9) Uani 1 1 d . . .
C7 C 1.0402(3) 1.3604(3) 0.5293(2) 0.0346(8) Uani 1 1 d . . .
C8 C 0.9340(3) 1.3010(3) 0.5112(2) 0.0389(9) Uani 1 1 d . . .
H12 H 0.8893 1.2842 0.4658 0.047 Uiso 1 1 calc R . .
C9 C 0.9045(3) 1.2702(3) 0.5714(2) 0.0368(8) Uani 1 1 d . . .
H13 H 0.8359 1.2291 0.5743 0.044 Uiso 1 1 calc R . .
C10 C 0.9926(3) 1.3098(3) 0.6262(2) 0.0326(8) Uani 1 1 d . . .
C11 C 1.0112(3) 1.2958(3) 0.6972(2) 0.0316(8) Uani 1 1 d . . .
C12 C 0.9272(3) 1.2604(3) 0.7381(2) 0.0328(8) Uani 1 1 d . . .
C13 C 0.8181(3) 1.2528(3) 0.7212(2) 0.0321(8) Uani 1 1 d . . .
C14 C 0.7765(3) 1.3104(3) 0.6991(2) 0.0365(8) Uani 1 1 d . . .
H14 H 0.8153 1.3640 0.6856 0.044 Uiso 1 1 calc R . .
C15 C 0.6671(3) 1.2753(3) 0.7001(2) 0.0382(9) Uani 1 1 d . . .
H15 H 0.6183 1.3006 0.6870 0.046 Uiso 1 1 calc R . .
C16 C 0.6421(3) 1.1972(3) 0.7235(2) 0.0350(8) Uani 1 1 d . . .
C17 C 0.5392(3) 1.1351(3) 0.7335(2) 0.0375(9) Uani 1 1 d . . .
C18 C 0.4454(4) 1.1438(4) 0.7113(3) 0.0578(13) Uani 1 1 d . . .
H16 H 0.4481 1.1897 0.6885 0.069 Uiso 1 1 calc R . .
C19 C 0.3494(4) 1.0864(4) 0.7222(3) 0.0649(14) Uani 1 1 d . . .
H17 H 0.2865 1.0936 0.7071 0.078 Uiso 1 1 calc R . .
C20 C 0.3427(3) 1.0187(3) 0.7543(2) 0.0470(10) Uani 1 1 d . . .
H18 H 0.2757 0.9780 0.7601 0.056 Uiso 1 1 calc R . .
C21 C 0.4342(4) 1.0110(3) 0.7779(3) 0.0501(11) Uani 1 1 d . . .
H19 H 0.4306 0.9656 0.8014 0.060 Uiso 1 1 calc R . .
C22 C 0.5318(3) 1.0682(3) 0.7680(3) 0.0453(10) Uani 1 1 d . . .
H20 H 0.5944 1.0618 0.7849 0.054 Uiso 1 1 calc R . .
C23 C 1.1317(3) 1.2912(3) 0.7831(2) 0.0337(8) Uani 1 1 d . . .
C24 C 1.2385(3) 1.3104(3) 0.8116(2) 0.0417(9) Uani 1 1 d . . .
H21 H 1.2954 1.3408 0.7890 0.050 Uiso 1 1 calc R . .
C25 C 1.2584(3) 1.2848(3) 0.8716(2) 0.0449(10) Uani 1 1 d . . .
H22 H 1.3294 1.2972 0.8904 0.054 Uiso 1 1 calc R . .
C26 C 1.1748(4) 1.2404(3) 0.9055(2) 0.0463(10) Uani 1 1 d . . .
H23 H 1.1901 1.2232 0.9471 0.056 Uiso 1 1 calc R . .
C27 C 1.0717(3) 1.2216(3) 0.8799(2) 0.0404(9) Uani 1 1 d . . .
H24 H 1.0160 1.1914 0.9034 0.049 Uiso 1 1 calc R . .
C28 C 1.0485(3) 1.2473(3) 0.8180(2) 0.0341(8) Uani 1 1 d . . .
C29 C 0.8418(3) 1.3792(3) 0.9191(3) 0.0428(9) Uani 1 1 d . . .
H25 H 0.8385 1.3371 0.8711 0.051 Uiso 1 1 calc R . .
C30 C 0.8844(3) 1.4755(3) 0.9322(3) 0.0518(11) Uani 1 1 d . . .
H26 H 0.9109 1.4992 0.8935 0.062 Uiso 1 1 calc R . .
C31 C 0.8882(4) 1.5369(3) 1.0013(3) 0.0576(13) Uani 1 1 d . . .
H27 H 0.9163 1.6030 1.0101 0.069 Uiso 1 1 calc R . .
C32 C 0.8515(4) 1.5028(3) 1.0573(3) 0.0591(13) Uani 1 1 d . . .
H28 H 0.8552 1.5457 1.1050 0.071 Uiso 1 1 calc R . .
C33 C 0.8083(3) 1.4057(3) 1.0456(3) 0.0475(10) Uani 1 1 d . . .
H29 H 0.7827 1.3829 1.0849 0.057 Uiso 1 1 calc R . .
C34 C 0.8035(3) 1.3433(3) 0.9758(2) 0.0391(9) Uani 1 1 d . . .
C35 C 0.7558(3) 1.2416(3) 0.9618(2) 0.0342(8) Uani 1 1 d . . .
C36 C 0.6814(3) 1.1911(3) 0.9966(2) 0.0360(8) Uani 1 1 d . . .
H30 H 0.6493 1.2170 1.0366 0.043 Uiso 1 1 calc R . .
C37 C 0.6613(3) 1.0956(3) 0.9631(2) 0.0353(8) Uani 1 1 d . . .
H31 H 0.6134 1.0452 0.9763 0.042 Uiso 1 1 calc R . .
C38 C 0.7237(3) 1.0872(3) 0.9071(2) 0.0310(8) Uani 1 1 d . . .
C39 C 0.7319(3) 1.0078(3) 0.8511(2) 0.0313(8) Uani 1 1 d . . .
C40 C 0.7000(3) 0.9136(3) 0.8575(2) 0.0306(8) Uani 1 1 d . . .
C41 C 0.6734(3) 0.8945(3) 0.9259(2) 0.0315(8) Uani 1 1 d . . .
C42 C 0.7180(3) 0.9432(3) 1.0000(2) 0.0356(8) Uani 1 1 d . . .
H32 H 0.7717 1.0046 1.0188 0.043 Uiso 1 1 calc R . .
C43 C 0.6704(3) 0.8861(3) 1.0423(2) 0.0368(8) Uani 1 1 d . . .
H33 H 0.6855 0.9021 1.0948 0.044 Uiso 1 1 calc R . .
C44 C 0.5969(3) 0.8020(3) 0.9937(2) 0.0329(8) Uani 1 1 d . . .
C45 C 0.5255(3) 0.7184(3) 1.0087(2) 0.0346(8) Uani 1 1 d . . .
C46 C 0.4922(3) 0.6286(3) 0.9561(2) 0.0375(8) Uani 1 1 d . . .
H34 H 0.5145 0.6210 0.9086 0.045 Uiso 1 1 calc R . .
C47 C 0.4269(3) 0.5505(3) 0.9721(2) 0.0439(9) Uani 1 1 d . . .
H35 H 0.4034 0.4898 0.9355 0.053 Uiso 1 1 calc R . .
C48 C 0.3958(3) 0.5616(3) 1.0423(3) 0.0456(10) Uani 1 1 d . . .
H36 H 0.3521 0.5081 1.0539 0.055 Uiso 1 1 calc R . .
C49 C 0.4285(3) 0.6497(3) 1.0945(2) 0.0423(9) Uani 1 1 d . . .
H37 H 0.4070 0.6566 1.1423 0.051 Uiso 1 1 calc R . .
C50 C 0.4921(3) 0.7283(3) 1.0787(2) 0.0369(8) Uani 1 1 d . . .
H38 H 0.5131 0.7891 1.1151 0.044 Uiso 1 1 calc R . .
C51 C 0.7716(3) 0.9491(3) 0.7333(2) 0.0356(8) Uani 1 1 d . . .
C52 C 0.8154(4) 0.9642(3) 0.6697(2) 0.0451(10) Uani 1 1 d . . .
H39 H 0.8441 1.0261 0.6669 0.054 Uiso 1 1 calc R . .
C53 C 0.8163(4) 0.8889(3) 0.6117(2) 0.0509(11) Uani 1 1 d . . .
H40 H 0.8473 0.8995 0.5695 0.061 Uiso 1 1 calc R . .
C54 C 0.7723(4) 0.7972(3) 0.6144(2) 0.0482(10) Uani 1 1 d . . .
H41 H 0.7724 0.7459 0.5736 0.058 Uiso 1 1 calc R . .
C55 C 0.7288(3) 0.7806(3) 0.6754(2) 0.0435(9) Uani 1 1 d . . .
H42 H 0.6980 0.7179 0.6764 0.052 Uiso 1 1 calc R . .
C56 C 0.7301(3) 0.8567(3) 0.7365(2) 0.0354(8) Uani 1 1 d . . .
C57 C 0.9253(3) 0.6592(3) 0.8545(2) 0.0377(8) Uani 1 1 d . . .
H43 H 0.9166 0.5991 0.8210 0.045 Uiso 1 1 calc R . .
C58 C 1.0243(3) 0.7185(3) 0.8974(2) 0.0437(10) Uani 1 1 d . . .
H44 H 1.0818 0.6978 0.8940 0.052 Uiso 1 1 calc R . .
C59 C 1.0382(3) 0.8062(3) 0.9439(2) 0.0466(10) Uani 1 1 d . . .
H45 H 1.1057 0.8464 0.9727 0.056 Uiso 1 1 calc R . .
C60 C 0.9542(4) 0.8366(3) 0.9494(3) 0.0493(10) Uani 1 1 d . . .
H46 H 0.9646 0.8979 0.9817 0.059 Uiso 1 1 calc R . .
C61 C 0.8545(3) 0.7777(3) 0.9078(2) 0.0384(9) Uani 1 1 d . . .
H47 H 0.7973 0.7989 0.9116 0.046 Uiso 1 1 calc R . .
C62 C 0.8390(3) 0.6876(3) 0.8607(2) 0.0319(8) Uani 1 1 d . . .
C63 C 0.7331(3) 0.6201(3) 0.82174(19) 0.0302(8) Uani 1 1 d . . .
C64 C 0.6910(3) 0.5231(3) 0.8033(2) 0.0316(8) Uani 1 1 d . . .
H48 H 0.7274 0.4852 0.8116 0.038 Uiso 1 1 calc R . .
C65 C 0.5850(3) 0.4906(3) 0.7701(2) 0.0317(8) Uani 1 1 d . . .
H49 H 0.5367 0.4269 0.7523 0.038 Uiso 1 1 calc R . .
C66 C 0.5634(3) 0.5687(2) 0.76778(19) 0.0293(7) Uani 1 1 d . . .
C67 C 0.4652(3) 0.5799(2) 0.74817(19) 0.0297(7) Uani 1 1 d . . .
C68 C 0.3748(3) 0.5027(3) 0.69797(19) 0.0309(8) Uani 1 1 d . . .
C69 C 0.3817(3) 0.4148(3) 0.6524(2) 0.0323(8) Uani 1 1 d . . .
C70 C 0.4584(3) 0.3971(3) 0.6114(2) 0.0405(9) Uani 1 1 d . . .
H63 H 0.5239 0.4426 0.6085 0.049 Uiso 1 1 calc R . .
C71 C 0.4217(3) 0.2997(3) 0.5748(2) 0.0438(10) Uani 1 1 d . . .
H64 H 0.4584 0.2675 0.5427 0.053 Uiso 1 1 calc R . .
C72 C 0.3239(3) 0.2587(3) 0.5933(2) 0.0383(9) Uani 1 1 d . . .
C73 C 0.2551(4) 0.1603(3) 0.5752(2) 0.0480(10) Uani 1 1 d . . .
C74 C 0.1533(5) 0.1323(4) 0.5922(4) 0.0747(18) Uani 1 1 d . . .
H50 H 0.1258 0.1784 0.6163 0.090 Uiso 1 1 calc R . .
C75 C 0.0921(6) 0.0392(4) 0.5747(5) 0.111(3) Uani 1 1 d . . .
H51 H 0.0225 0.0217 0.5873 0.133 Uiso 1 1 calc R . .
C76 C 0.1281(7) -0.0304(4) 0.5393(5) 0.108(3) Uani 1 1 d . . .
H52 H 0.0843 -0.0951 0.5272 0.130 Uiso 1 1 calc R . .
C77 C 0.2285(5) -0.0037(4) 0.5220(4) 0.0829(19) Uani 1 1 d . . .
H53 H 0.2548 -0.0506 0.4975 0.099 Uiso 1 1 calc R . .
C78 C 0.2921(4) 0.0897(4) 0.5394(3) 0.0625(14) Uani 1 1 d . . .
H54 H 0.3619 0.1067 0.5271 0.075 Uiso 1 1 calc R . .
C79 C 0.3643(3) 0.6724(3) 0.7710(2) 0.0324(8) Uani 1 1 d . . .
C80 C 0.3555(3) 0.7602(3) 0.8049(2) 0.0396(9) Uani 1 1 d . . .
H55 H 0.4158 0.8128 0.8342 0.047 Uiso 1 1 calc R . .
C81 C 0.2602(3) 0.7692(3) 0.7956(2) 0.0445(10) Uani 1 1 d . . .
H56 H 0.2545 0.8283 0.8184 0.053 Uiso 1 1 calc R . .
C82 C 0.1706(3) 0.6918(3) 0.7525(2) 0.0444(10) Uani 1 1 d . . .
H57 H 0.1050 0.6994 0.7464 0.053 Uiso 1 1 calc R . .
C83 C 0.1760(3) 0.6061(3) 0.7193(2) 0.0416(9) Uani 1 1 d . . .
H58 H 0.1146 0.5544 0.6906 0.050 Uiso 1 1 calc R . .
C84 C 0.2738(3) 0.5945(3) 0.7279(2) 0.0332(8) Uani 1 1 d . . .
C85 C 0.4156(7) 0.8640(8) 0.5866(5) 0.121(4) Uani 0.94(3) 1 d PU . .
H59 H 0.4055 0.9243 0.6108 0.145 Uiso 0.71(17) 1 calc PR . .
Cl1 Cl 0.39203(17) 0.8382(2) 0.49326(11) 0.0877(11) Uani 0.681(7) 1 d PU . .
Cl2 Cl 0.54558(18) 0.8789(3) 0.61936(12) 0.1328(18) Uani 0.748(8) 1 d PU . .
Cl3 Cl 0.3261(3) 0.7754(3) 0.61685(16) 0.1141(17) Uani 0.662(8) 1 d PU . .
Cl5 Cl 0.9377(6) 0.1507(5) 0.3479(4) 0.0800(16) Uani 0.353(4) 1 d PD A 1
Cl6 Cl 0.9217(3) -0.0325(3) 0.2524(2) 0.0666(13) Uani 0.353(4) 1 d PD A 1
Cl7 Cl 0.9531(4) 0.1162(3) 0.1897(3) 0.0741(14) Uani 0.353(4) 1 d PD A 1
C87 C 0.9800(12) 0.0867(11) 0.2692(8) 0.058(4) Uani 0.353(4) 1 d P A 1
H60 H 1.0585 0.1056 0.2805 0.070 Uiso 0.353(4) 1 calc PR A 1
Cl5A Cl 0.9448(3) 0.1617(2) 0.3147(2) 0.0723(8) Uani 0.647(4) 1 d P A 2
Cl4 Cl 0.9463(2) 0.01385(18) 0.18067(16) 0.0923(10) Uani 0.647(4) 1 d P A 2
C87A C 1.0028(8) 0.1360(7) 0.2327(6) 0.072(3) Uani 0.647(4) 1 d P A 2
H61 H 1.0802 0.1552 0.2465 0.087 Uiso 0.647(4) 1 calc PR A 2
H62 H 0.9917 0.1726 0.2016 0.087 Uiso 0.647(4) 1 calc PR A 2

loop_
_atom_site_aniso_label
_atom_site_aniso_U_11
_atom_site_aniso_U_22
_atom_site_aniso_U_33
_atom_site_aniso_U_23
_atom_site_aniso_U_13
_atom_site_aniso_U_12
N1 0.0269(15) 0.0336(17) 0.0336(15) 0.0080(13) -0.0008(12) 0.0097(13)
N2 0.0293(16) 0.0344(17) 0.0382(16) 0.0160(13) 0.0018(12) 0.0132(13)
N3 0.0312(16) 0.0300(16) 0.0355(16) 0.0072(13) 0.0015(12) 0.0120(13)
N4 0.0346(17) 0.0304(17) 0.0394(17) 0.0106(13) 0.0031(13) 0.0140(13)
N5 0.0308(15) 0.0291(16) 0.0337(15) 0.0095(13) 0.0020(12) 0.0127(13)
N6 0.0304(15) 0.0298(16) 0.0313(15) 0.0099(12) 0.0018(12) 0.0125(13)
N7 0.0337(16) 0.0309(17) 0.0363(16) 0.0130(13) 0.0046(13) 0.0113(13)
N8 0.0355(17) 0.0294(16) 0.0342(16) 0.0091(13) 0.0004(13) 0.0109(13)
N9 0.0282(15) 0.0260(15) 0.0330(15) 0.0093(12) 0.0004(12) 0.0091(12)
N10 0.0310(16) 0.0353(18) 0.0339(15) 0.0073(13) 0.0012(12) 0.0163(14)
N11 0.0291(15) 0.0300(17) 0.0369(16) 0.0128(13) 0.0011(12) 0.0107(13)
N12 0.0272(15) 0.0374(18) 0.0341(15) 0.0111(13) 0.0025(12) 0.0122(13)
C1 0.043(3) 0.076(4) 0.065(3) 0.039(3) -0.002(2) 0.014(2)
C2 0.054(3) 0.106(5) 0.077(4) 0.061(4) -0.003(3) 0.010(3)
C3 0.046(3) 0.118(5) 0.064(3) 0.059(3) 0.010(2) 0.018(3)
C4 0.038(3) 0.155(7) 0.068(3) 0.064(4) 0.007(2) 0.012(3)
C5 0.037(2) 0.092(4) 0.049(3) 0.033(3) 0.0036(19) 0.016(2)
C6 0.036(2) 0.041(2) 0.0368(19) 0.0121(17) 0.0027(16) 0.0177(17)
C7 0.035(2) 0.037(2) 0.0326(18) 0.0080(15) 0.0014(15) 0.0172(16)
C8 0.034(2) 0.045(2) 0.0317(18) 0.0080(17) -0.0050(15) 0.0130(17)
C9 0.0304(19) 0.035(2) 0.0366(19) 0.0043(16) -0.0026(15) 0.0088(16)
C10 0.0266(18) 0.033(2) 0.0350(18) 0.0082(15) 0.0032(14) 0.0102(15)
C11 0.0303(18) 0.0269(18) 0.0359(18) 0.0067(15) 0.0018(14) 0.0120(15)
C12 0.0336(19) 0.0269(19) 0.0355(18) 0.0074(15) 0.0015(15) 0.0113(15)
C13 0.0311(18) 0.031(2) 0.0352(18) 0.0110(15) 0.0035(14) 0.0128(15)
C14 0.035(2) 0.035(2) 0.042(2) 0.0146(16) 0.0065(16) 0.0141(16)
C15 0.037(2) 0.045(2) 0.041(2) 0.0185(18) 0.0051(16) 0.0212(18)
C16 0.0326(19) 0.039(2) 0.0332(18) 0.0107(16) 0.0024(15) 0.0139(16)
C17 0.031(2) 0.041(2) 0.039(2) 0.0141(17) 0.0017(15) 0.0119(17)
C18 0.035(2) 0.075(3) 0.077(3) 0.049(3) 0.003(2) 0.019(2)
C19 0.034(2) 0.086(4) 0.083(4) 0.048(3) 0.000(2) 0.016(2)
C20 0.033(2) 0.052(3) 0.047(2) 0.017(2) 0.0051(17) 0.0061(19)
C21 0.044(2) 0.049(3) 0.061(3) 0.027(2) 0.012(2) 0.014(2)
C22 0.034(2) 0.048(3) 0.060(3) 0.023(2) 0.0056(18) 0.0177(19)
C23 0.0329(19) 0.031(2) 0.0360(19) 0.0044(15) -0.0005(15) 0.0161(16)
C24 0.034(2) 0.048(2) 0.045(2) 0.0127(18) 0.0035(16) 0.0193(18)
C25 0.038(2) 0.055(3) 0.044(2) 0.0114(19) -0.0003(17) 0.026(2)
C26 0.051(2) 0.057(3) 0.043(2) 0.019(2) 0.0031(18) 0.032(2)
C27 0.043(2) 0.041(2) 0.044(2) 0.0164(18) 0.0052(17) 0.0214(18)
C28 0.035(2) 0.031(2) 0.0371(19) 0.0067(15) 0.0003(15) 0.0174(16)
C29 0.036(2) 0.035(2) 0.057(2) 0.0110(19) 0.0042(18) 0.0166(17)
C30 0.041(2) 0.034(2) 0.082(3) 0.019(2) 0.003(2) 0.0153(19)
C31 0.043(3) 0.033(2) 0.092(4) 0.013(2) 0.003(2) 0.016(2)
C32 0.047(3) 0.040(3) 0.075(3) -0.009(2) -0.005(2) 0.024(2)
C33 0.043(2) 0.045(3) 0.053(2) 0.004(2) -0.0003(19) 0.026(2)
C34 0.033(2) 0.033(2) 0.050(2) 0.0068(17) -0.0043(16) 0.0175(17)
C35 0.0340(19) 0.035(2) 0.0356(18) 0.0078(16) -0.0012(15) 0.0185(16)
C36 0.039(2) 0.037(2) 0.0370(19) 0.0108(16) 0.0041(16) 0.0215(17)
C37 0.0326(19) 0.038(2) 0.041(2) 0.0173(17) 0.0058(15) 0.0161(16)
C38 0.0301(18) 0.0305(19) 0.0328(18) 0.0116(15) -0.0001(14) 0.0113(15)
C39 0.0284(18) 0.032(2) 0.0331(18) 0.0119(15) -0.0008(14) 0.0100(15)
C40 0.0278(17) 0.0288(19) 0.0336(18) 0.0100(15) -0.0005(14) 0.0096(15)
C41 0.0349(19) 0.0285(19) 0.0342(18) 0.0119(15) 0.0052(15) 0.0142(15)
C42 0.040(2) 0.0292(19) 0.0350(19) 0.0087(15) -0.0002(15) 0.0124(16)
C43 0.045(2) 0.039(2) 0.0292(18) 0.0119(16) 0.0016(15) 0.0188(18)
C44 0.0339(19) 0.040(2) 0.0337(18) 0.0173(16) 0.0070(15) 0.0197(17)
C45 0.0318(19) 0.040(2) 0.042(2) 0.0204(17) 0.0063(15) 0.0192(17)
C46 0.039(2) 0.040(2) 0.0376(19) 0.0180(17) 0.0067(16) 0.0152(17)
C47 0.041(2) 0.041(2) 0.048(2) 0.0181(19) 0.0039(18) 0.0127(19)
C48 0.038(2) 0.053(3) 0.056(3) 0.032(2) 0.0113(18) 0.017(2)
C49 0.038(2) 0.055(3) 0.048(2) 0.028(2) 0.0132(17) 0.024(2)
C50 0.035(2) 0.048(2) 0.0374(19) 0.0204(17) 0.0085(15) 0.0214(18)
C51 0.036(2) 0.035(2) 0.0324(18) 0.0098(16) 0.0028(15) 0.0115(16)
C52 0.053(3) 0.039(2) 0.039(2) 0.0136(18) 0.0120(18) 0.0106(19)
C53 0.054(3) 0.059(3) 0.039(2) 0.016(2) 0.0161(19) 0.019(2)
C54 0.055(3) 0.045(3) 0.036(2) 0.0030(18) 0.0051(18) 0.018(2)
C55 0.050(2) 0.034(2) 0.038(2) 0.0057(17) 0.0043(18) 0.0115(18)
C56 0.035(2) 0.034(2) 0.0338(19) 0.0097(16) 0.0001(15) 0.0101(16)
C57 0.032(2) 0.038(2) 0.044(2) 0.0139(17) 0.0030(16) 0.0131(17)
C58 0.029(2) 0.052(3) 0.054(2) 0.023(2) 0.0013(17) 0.0138(18)
C59 0.029(2) 0.051(3) 0.052(2) 0.020(2) -0.0085(17) 0.0043(18)
C60 0.045(2) 0.040(2) 0.050(2) 0.0069(19) -0.0086(19) 0.0082(19)
C61 0.0310(19) 0.036(2) 0.044(2) 0.0107(17) -0.0033(16) 0.0096(16)
C62 0.0267(18) 0.034(2) 0.0354(18) 0.0142(15) 0.0004(14) 0.0098(15)
C63 0.0257(17) 0.036(2) 0.0311(17) 0.0123(15) 0.0027(13) 0.0127(15)
C64 0.0326(19) 0.031(2) 0.0356(18) 0.0135(15) 0.0041(14) 0.0152(16)
C65 0.0306(18) 0.0287(19) 0.0345(18) 0.0108(15) 0.0028(14) 0.0095(15)
C66 0.0266(17) 0.0281(19) 0.0315(17) 0.0093(14) 0.0002(13) 0.0089(14)
C67 0.0276(18) 0.0291(19) 0.0321(17) 0.0120(15) 0.0036(14) 0.0086(15)
C68 0.0276(18) 0.035(2) 0.0300(17) 0.0118(15) 0.0027(14) 0.0099(15)
C69 0.0262(17) 0.035(2) 0.0321(18) 0.0082(15) -0.0023(14) 0.0106(15)
C70 0.0312(19) 0.049(2) 0.0353(19) 0.0079(17) 0.0052(15) 0.0138(18)
C71 0.042(2) 0.058(3) 0.0328(19) 0.0045(18) 0.0044(16) 0.029(2)
C72 0.043(2) 0.039(2) 0.0324(19) 0.0041(16) -0.0008(16) 0.0213(18)
C73 0.052(3) 0.040(2) 0.049(2) 0.0058(19) -0.0022(19) 0.021(2)
C74 0.062(3) 0.037(3) 0.100(4) -0.004(3) 0.026(3) 0.009(2)
C75 0.094(5) 0.047(3) 0.150(7) -0.002(4) 0.055(5) 0.001(3)
C76 0.106(6) 0.031(3) 0.150(7) -0.002(4) 0.022(5) 0.008(3)
C77 0.082(4) 0.042(3) 0.109(5) -0.005(3) -0.008(4) 0.031(3)
C78 0.060(3) 0.045(3) 0.074(3) -0.003(2) -0.008(2) 0.030(2)
C79 0.0301(18) 0.034(2) 0.0355(18) 0.0142(15) 0.0027(14) 0.0124(15)
C80 0.036(2) 0.032(2) 0.050(2) 0.0131(17) 0.0012(17) 0.0132(17)
C81 0.042(2) 0.040(2) 0.056(2) 0.0154(19) 0.0051(19) 0.0220(19)
C82 0.034(2) 0.048(3) 0.058(2) 0.018(2) 0.0063(18) 0.0235(19)
C83 0.032(2) 0.042(2) 0.048(2) 0.0122(18) 0.0019(17) 0.0135(17)
C84 0.0318(19) 0.036(2) 0.0358(18) 0.0142(16) 0.0040(15) 0.0148(16)
C85 0.082(5) 0.151(8) 0.116(6) -0.007(5) 0.003(4) 0.071(5)
Cl1 0.0669(14) 0.148(2) 0.0556(12) 0.0024(12) -0.0028(9) 0.0759(15)
Cl2 0.0671(15) 0.236(4) 0.0641(14) -0.0383(15) -0.0207(9) 0.0951(19)
Cl3 0.094(2) 0.160(3) 0.0779(19) 0.0322(18) -0.0138(14) 0.043(2)
Cl5 0.094(4) 0.081(3) 0.070(4) 0.018(3) 0.024(3) 0.043(3)
Cl6 0.061(2) 0.047(2) 0.092(3) 0.0175(18) 0.0136(18) 0.0249(16)
Cl7 0.080(3) 0.089(3) 0.063(3) 0.037(2) 0.013(2) 0.033(2)
C87 0.058(8) 0.059(9) 0.065(9) 0.036(7) 0.008(7) 0.018(7)
Cl5A 0.0698(15) 0.0713(16) 0.079(2) 0.0174(16) 0.0123(15) 0.0357(12)
Cl4 0.106(2) 0.0653(15) 0.0875(17) 0.0082(12) 0.0115(14) 0.0257(14)
C87A 0.063(5) 0.086(7) 0.059(5) 0.015(5) -0.020(5) 0.028(5)

loop_
_atom_type_symbol
_atom_type_description
_atom_type_scat_dispersion_real
_atom_type_scat_dispersion_imag
_atom_type_scat_source
C C 0.0181 0.0091 'International Tables Vol C Tables 4.2.6.8 and 6.1.1.4'
H H 0.0000 0.0000 'International Tables Vol C Tables 4.2.6.8 and 6.1.1.4'
N N 0.0311 0.0180 'International Tables Vol C Tables 4.2.6.8 and 6.1.1.4'
Cl Cl 0.3639 0.7018 'International Tables Vol C Tables 4.2.6.8 and 6.1.1.4'

loop_
_geom_angle_atom_site_label_1
_geom_angle_atom_site_label_2
_geom_angle_atom_site_label_3
_geom_angle
C7 N1 C10 109.9(3)
C7 N1 H1 125.0
C10 N1 H1 125.0
C13 N2 C16 110.5(3)
C13 N2 H2 124.8
C16 N2 H2 124.8
C11 N3 C23 118.2(3)
C12 N4 C28 118.0(3)
C35 N5 C38 110.5(3)
C35 N5 H3 124.8
C38 N5 H3 124.8
C44 N6 C41 110.1(3)
C44 N6 H4 124.9
C41 N6 H4 124.9
C39 N7 C51 118.6(3)
C40 N8 C56 119.2(3)
C63 N9 C66 110.3(3)
C63 N9 H5 124.8
C66 N9 H5 124.8
C69 N10 C72 109.6(3)
C69 N10 H6 125.2
C72 N10 H6 125.2
C67 N11 C79 118.5(3)
C68 N12 C84 119.1(3)
C2 C1 C6 120.6(5)
C2 C1 H7 119.7
C6 C1 H7 119.7
C3 C2 C1 121.2(5)
C3 C2 H8 119.4
C1 C2 H8 119.4
C2 C3 C4 118.3(5)
C2 C3 H9 120.8
C4 C3 H9 120.8
C5 C4 C3 121.0(5)
C5 C4 H10 119.5
C3 C4 H10 119.5
C4 C5 C6 120.8(4)
C4 C5 H11 119.6
C6 C5 H11 119.6
C5 C6 C1 118.0(4)
C5 C6 C7 122.0(4)
C1 C6 C7 120.0(4)
N1 C7 C8 107.1(3)
N1 C7 C6 123.0(3)
C8 C7 C6 129.8(3)
C7 C8 C9 107.9(3)
C7 C8 H12 126.0
C9 C8 H12 126.0
C10 C9 C8 108.1(3)
C10 C9 H13 125.9
C8 C9 H13 125.9
N1 C10 C9 106.9(3)
N1 C10 C11 120.6(3)
C9 C10 C11 132.2(3)
N3 C11 C12 120.5(3)
N3 C11 C10 115.8(3)
C12 C11 C10 123.6(3)
N4 C12 C11 121.1(3)
N4 C12 C13 115.2(3)
C11 C12 C13 123.7(3)
N2 C13 C14 107.0(3)
N2 C13 C12 120.4(3)
C14 C13 C12 132.2(3)
C13 C14 C15 107.7(3)
C13 C14 H14 126.2
C15 C14 H14 126.2
C16 C15 C14 108.1(3)
C16 C15 H15 125.9
C14 C15 H15 125.9
N2 C16 C15 106.8(3)
N2 C16 C17 123.4(3)
C15 C16 C17 129.8(4)
C22 C17 C18 117.8(4)
C22 C17 C16 121.3(4)
C18 C17 C16 120.8(4)
C19 C18 C17 120.5(4)
C19 C18 H16 119.8
C17 C18 H16 119.8
C18 C19 C20 121.2(4)
C18 C19 H17 119.4
C20 C19 H17 119.4
C21 C20 C19 118.8(4)
C21 C20 H18 120.6
C19 C20 H18 120.6
C20 C21 C22 121.1(4)
C20 C21 H19 119.4
C22 C21 H19 119.4
C21 C22 C17 120.5(4)
C21 C22 H20 119.7
C17 C22 H20 119.7
N3 C23 C28 121.0(3)
N3 C23 C24 119.6(4)
C28 C23 C24 119.4(4)
C25 C24 C23 119.6(4)
C25 C24 H21 120.2
C23 C24 H21 120.2
C24 C25 C26 120.6(4)
C24 C25 H22 119.7
C26 C25 H22 119.7
C27 C26 C25 121.2(4)
C27 C26 H23 119.4
C25 C26 H23 119.4
C26 C27 C28 119.5(4)
C26 C27 H24 120.2
C28 C27 H24 120.2
N4 C28 C23 120.6(3)
N4 C28 C27 119.6(4)
C23 C28 C27 119.7(4)
C30 C29 C34 120.6(4)
C30 C29 H25 119.7
C34 C29 H25 119.7
C31 C30 C29 120.0(5)
C31 C30 H26 120.0
C29 C30 H26 120.0
C32 C31 C30 119.9(4)
C32 C31 H27 120.0
C30 C31 H27 120.0
C31 C32 C33 121.3(5)
C31 C32 H28 119.4
C33 C32 H28 119.4
C34 C33 C32 119.1(5)
C34 C33 H29 120.4
C32 C33 H29 120.4
C33 C34 C29 119.0(4)
C33 C34 C35 120.0(4)
C29 C34 C35 120.9(4)
N5 C35 C36 106.9(3)
N5 C35 C34 123.1(3)
C36 C35 C34 130.0(4)
C35 C36 C37 108.4(3)
C35 C36 H30 125.8
C37 C36 H30 125.8
C38 C37 C36 107.9(3)
C38 C37 H31 126.0
C36 C37 H31 126.0
N5 C38 C37 106.3(3)
N5 C38 C39 120.0(3)
C37 C38 C39 133.5(3)
N7 C39 C38 116.2(3)
N7 C39 C40 120.2(3)
C38 C39 C40 123.5(3)
N8 C40 C41 116.7(3)
N8 C40 C39 120.4(3)
C41 C40 C39 122.9(3)
N6 C41 C42 106.7(3)
N6 C41 C40 120.3(3)
C42 C41 C40 132.3(3)
C41 C42 C43 108.2(3)
C41 C42 H32 125.9
C43 C42 H32 125.9
C44 C43 C42 107.6(3)
C44 C43 H33 126.2
C42 C43 H33 126.2
N6 C44 C43 107.2(3)
N6 C44 C45 122.6(3)
C43 C44 C45 130.1(3)
C46 C45 C50 118.8(4)
C46 C45 C44 121.9(3)
C50 C45 C44 119.4(4)
C47 C46 C45 120.9(4)
C47 C46 H34 119.6
C45 C46 H34 119.6
C46 C47 C48 119.5(4)
C46 C47 H35 120.2
C48 C47 H35 120.2
C49 C48 C47 120.0(4)
C49 C48 H36 120.0
C47 C48 H36 120.0
C48 C49 C50 120.9(4)
C48 C49 H37 119.6
C50 C49 H37 119.6
C49 C50 C45 119.9(4)
C49 C50 H38 120.1
C45 C50 H38 120.1
N7 C51 C56 120.8(3)
N7 C51 C52 120.1(4)
C56 C51 C52 119.1(4)
C53 C52 C51 119.8(4)
C53 C52 H39 120.1
C51 C52 H39 120.1
C52 C53 C54 120.7(4)
C52 C53 H40 119.7
C54 C53 H40 119.7
C55 C54 C53 120.6(4)
C55 C54 H41 119.7
C53 C54 H41 119.7
C54 C55 C56 119.8(4)
C54 C55 H42 120.1
C56 C55 H42 120.1
N8 C56 C55 120.0(4)
N8 C56 C51 120.1(3)
C55 C56 C51 119.8(4)
C62 C57 C58 120.6(4)
C62 C57 H43 119.7
C58 C57 H43 119.7
C59 C58 C57 120.1(4)
C59 C58 H44 120.0
C57 C58 H44 120.0
C58 C59 C60 120.2(4)
C58 C59 H45 119.9
C60 C59 H45 119.9
C59 C60 C61 120.3(4)
C59 C60 H46 119.8
C61 C60 H46 119.8
C62 C61 C60 120.0(4)
C62 C61 H47 120.0
C60 C61 H47 120.0
C61 C62 C57 118.8(3)
C61 C62 C63 121.5(3)
C57 C62 C63 119.6(3)
N9 C63 C64 107.4(3)
N9 C63 C62 123.4(3)
C64 C63 C62 129.1(3)
C63 C64 C65 107.9(3)
C63 C64 H48 126.1
C65 C64 H48 126.1
C66 C65 C64 107.7(3)
C66 C65 H49 126.1
C64 C65 H49 126.1
N9 C66 C65 106.6(3)
N9 C66 C67 120.4(3)
C65 C66 C67 132.3(3)
N11 C67 C68 120.8(3)
N11 C67 C66 116.7(3)
C68 C67 C66 122.3(3)
N12 C68 C67 120.4(3)
N12 C68 C69 117.0(3)
C67 C68 C69 122.6(3)
N10 C69 C70 107.6(3)
N10 C69 C68 120.8(3)
C70 C69 C68 131.5(4)
C69 C70 C71 107.4(4)
C69 C70 H63 126.3
C71 C70 H63 126.3
C72 C71 C70 108.4(3)
C72 C71 H64 125.8
C70 C71 H64 125.8
C71 C72 N10 107.0(4)
C71 C72 C73 130.9(4)
N10 C72 C73 122.0(4)
C74 C73 C78 117.7(5)
C74 C73 C72 122.7(4)
C78 C73 C72 119.7(4)
C75 C74 C73 120.6(5)
C75 C74 H50 119.7
C73 C74 H50 119.7
C74 C75 C76 121.9(7)
C74 C75 H51 119.0
C76 C75 H51 119.0
C77 C76 C75 118.1(6)
C77 C76 H52 120.9
C75 C76 H52 120.9
C76 C77 C78 121.1(6)
C76 C77 H53 119.4
C78 C77 H53 119.4
C77 C78 C73 120.6(5)
C77 C78 H54 119.7
C73 C78 H54 119.7
N11 C79 C80 120.0(3)
N11 C79 C84 120.5(3)
C80 C79 C84 119.4(3)
C81 C80 C79 119.9(4)
C81 C80 H55 120.1
C79 C80 H55 120.1
C80 C81 C82 120.5(4)
C80 C81 H56 119.7
C82 C81 H56 119.7
C83 C82 C81 121.2(4)
C83 C82 H57 119.4
C81 C82 H57 119.4
C82 C83 C84 119.7(4)
C82 C83 H58 120.2
C84 C83 H58 120.2
N12 C84 C79 120.3(3)
N12 C84 C83 120.3(3)
C79 C84 C83 119.3(4)
Cl1 C85 Cl2 113.2(5)
Cl1 C85 Cl3 111.9(6)
Cl2 C85 Cl3 107.5(6)
Cl1 C85 H59 108.1
Cl2 C85 H59 108.1
Cl3 C85 H59 108.1
Cl6 C87 Cl7 111.1(9)
Cl6 C87 Cl5 111.2(8)
Cl7 C87 Cl5 110.3(9)
Cl6 C87 H60 108.0
Cl7 C87 H60 108.0
Cl5 C87 H60 108.0
Cl5A C87A Cl4 111.1(6)
Cl5A C87A H61 109.4
Cl4 C87A H61 109.4
Cl5A C87A H62 109.4
Cl4 C87A H62 109.4
H61 C87A H62 108.0

loop_
_geom_bond_atom_site_label_1
_geom_bond_atom_site_label_2
_geom_bond_distance
N1 C7 1.371(5)
N1 C10 1.378(5)
N1 H1 0.8800
N2 C13 1.370(5)
N2 C16 1.371(5)
N2 H2 0.8800
N3 C11 1.332(5)
N3 C23 1.362(5)
N4 C12 1.324(5)
N4 C28 1.373(5)
N5 C35 1.367(5)
N5 C38 1.381(5)
N5 H3 0.8800
N6 C44 1.370(5)
N6 C41 1.380(5)
N6 H4 0.8800
N7 C39 1.328(5)
N7 C51 1.369(5)
N8 C40 1.319(5)
N8 C56 1.370(5)
N9 C63 1.367(5)
N9 C66 1.378(5)
N9 H5 0.8800
N10 C69 1.369(5)
N10 C72 1.382(5)
N10 H6 0.8800
N11 C67 1.323(5)
N11 C79 1.373(5)
N12 C68 1.319(5)
N12 C84 1.365(5)
C1 C2 1.367(7)
C1 C6 1.399(6)
C1 H7 0.9500
C2 C3 1.368(8)
C2 H8 0.9500
C3 C4 1.394(8)
C3 H9 0.9500
C4 C5 1.365(7)
C4 H10 0.9500
C5 C6 1.384(6)
C5 H11 0.9500
C6 C7 1.458(6)
C7 C8 1.388(6)
C8 C9 1.392(6)
C8 H12 0.9500
C9 C10 1.387(5)
C9 H13 0.9500
C10 C11 1.460(5)
C11 C12 1.448(5)
C12 C13 1.463(5)
C13 C14 1.390(5)
C14 C15 1.399(6)
C14 H14 0.9500
C15 C16 1.387(6)
C15 H15 0.9500
C16 C17 1.464(5)
C17 C22 1.391(6)
C17 C18 1.397(6)
C18 C19 1.373(7)
C18 H16 0.9500
C19 C20 1.374(7)
C19 H17 0.9500
C20 C21 1.368(6)
C20 H18 0.9500
C21 C22 1.381(6)
C21 H19 0.9500
C22 H20 0.9500
C23 C28 1.408(6)
C23 C24 1.427(5)
C24 C25 1.371(6)
C24 H21 0.9500
C25 C26 1.404(6)
C25 H22 0.9500
C26 C27 1.367(6)
C26 H23 0.9500
C27 C28 1.418(5)
C27 H24 0.9500
C29 C30 1.386(6)
C29 C34 1.401(6)
C29 H25 0.9500
C30 C31 1.377(7)
C30 H26 0.9500
C31 C32 1.367(8)
C31 H27 0.9500
C32 C33 1.402(7)
C32 H28 0.9500
C33 C34 1.390(6)
C33 H29 0.9500
C34 C35 1.463(6)
C35 C36 1.381(6)
C36 C37 1.395(6)
C36 H30 0.9500
C37 C38 1.390(5)
C37 H31 0.9500
C38 C39 1.441(5)
C39 C40 1.461(5)
C40 C41 1.452(5)
C41 C42 1.388(5)
C42 C43 1.399(5)
C42 H32 0.9500
C43 C44 1.391(6)
C43 H33 0.9500
C44 C45 1.468(5)
C45 C46 1.393(6)
C45 C50 1.403(5)
C46 C47 1.384(6)
C46 H34 0.9500
C47 C48 1.392(6)
C47 H35 0.9500
C48 C49 1.372(7)
C48 H36 0.9500
C49 C50 1.382(6)
C49 H37 0.9500
C50 H38 0.9500
C51 C56 1.410(6)
C51 C52 1.414(5)
C52 C53 1.377(6)
C52 H39 0.9500
C53 C54 1.398(7)
C53 H40 0.9500
C54 C55 1.373(6)
C54 H41 0.9500
C55 C56 1.410(6)
C55 H42 0.9500
C57 C62 1.397(5)
C57 C58 1.399(6)
C57 H43 0.9500
C58 C59 1.365(7)
C58 H44 0.9500
C59 C60 1.388(6)
C59 H45 0.9500
C60 C61 1.397(6)
C60 H46 0.9500
C61 C62 1.394(6)
C61 H47 0.9500
C62 C63 1.471(5)
C63 C64 1.382(5)
C64 C65 1.404(5)
C64 H48 0.9500
C65 C66 1.395(5)
C65 H49 0.9500
C66 C67 1.459(5)
C67 C68 1.455(5)
C68 C69 1.457(5)
C69 C70 1.382(5)
C70 C71 1.400(6)
C70 H63 0.9500
C71 C72 1.373(6)
C71 H64 0.9500
C72 C73 1.451(6)
C73 C74 1.380(7)
C73 C78 1.402(6)
C74 C75 1.360(8)
C74 H50 0.9500
C75 C76 1.380(10)
C75 H51 0.9500
C76 C77 1.365(10)
C76 H52 0.9500
C77 C78 1.373(8)
C77 H53 0.9500
C78 H54 0.9500
C79 C80 1.413(6)
C79 C84 1.415(5)
C80 C81 1.367(6)
C80 H55 0.9500
C81 C82 1.405(6)
C81 H56 0.9500
C82 C83 1.361(6)
C82 H57 0.9500
C83 C84 1.417(5)
C83 H58 0.9500
C85 Cl1 1.691(10)
C85 Cl2 1.767(8)
C85 Cl3 1.775(13)
C85 H59 1.0000
Cl5 C87 1.786(17)
Cl6 C87 1.716(15)
Cl7 C87 1.774(14)
C87 H60 1.0000
Cl5A C87A 1.776(11)
Cl4 C87A 1.777(10)
C87A H61 0.9900
C87A H62 0.9900

loop_
_geom_hbond_atom_site_label_D
_geom_hbond_atom_site_label_H
_geom_hbond_atom_site_label_A
_geom_hbond_distance_DH
_geom_hbond_distance_HA
_geom_hbond_distance_DA
_geom_hbond_angle_DHA
_geom_hbond_site_symmetry_A
N1 H1 N12 0.88 2.17 3.024(4) 162.3 1_665
N2 H2 N7 0.88 2.34 3.215(5) 175.6 .
N5 H3 N4 0.88 2.36 3.237(4) 178.6 .
N6 H4 N11 0.88 2.15 3.029(4) 173.8 .
N9 H5 N8 0.88 2.11 2.975(5) 166.7 .
N9 H5 N6 0.88 2.69 3.248(4) 122.7 .
N10 H6 N3 0.88 2.14 3.009(4) 169.7 1_445

loop_
_geom_torsion_atom_site_label_1
_geom_torsion_atom_site_label_2
_geom_torsion_atom_site_label_3
_geom_torsion_atom_site_label_4
_geom_torsion
C6 C1 C2 C3 -3.2(10)
C1 C2 C3 C4 2.6(11)
C2 C3 C4 C5 -1.5(12)
C3 C4 C5 C6 1.0(11)
C4 C5 C6 C1 -1.5(8)
C4 C5 C6 C7 177.4(6)
C2 C1 C6 C5 2.6(8)
C2 C1 C6 C7 -176.4(5)
C10 N1 C7 C8 -1.1(4)
C10 N1 C7 C6 -179.7(3)
C5 C6 C7 N1 19.4(6)
C1 C6 C7 N1 -161.8(4)
C5 C6 C7 C8 -158.8(5)
C1 C6 C7 C8 20.0(7)
N1 C7 C8 C9 1.0(4)
C6 C7 C8 C9 179.4(4)
C7 C8 C9 C10 -0.6(5)
C7 N1 C10 C9 0.8(4)
C7 N1 C10 C11 175.0(3)
C8 C9 C10 N1 -0.1(4)
C8 C9 C10 C11 -173.4(4)
C23 N3 C11 C12 3.7(5)
C23 N3 C11 C10 -172.9(3)
N1 C10 C11 N3 -19.4(5)
C9 C10 C11 N3 153.1(4)
N1 C10 C11 C12 164.1(3)
C9 C10 C11 C12 -23.4(6)
C28 N4 C12 C11 4.1(5)
C28 N4 C12 C13 -174.5(3)
N3 C11 C12 N4 -7.7(5)
C10 C11 C12 N4 168.6(3)
N3 C11 C12 C13 170.8(3)
C10 C11 C12 C13 -12.9(6)
C16 N2 C13 C14 1.2(4)
C16 N2 C13 C12 173.9(3)
N4 C12 C13 N2 -29.9(5)
C11 C12 C13 N2 151.5(3)
N4 C12 C13 C14 140.6(4)
C11 C12 C13 C14 -38.0(6)
N2 C13 C14 C15 -1.1(4)
C12 C13 C14 C15 -172.5(4)
C13 C14 C15 C16 0.6(4)
C13 N2 C16 C15 -0.9(4)
C13 N2 C16 C17 178.9(3)
C14 C15 C16 N2 0.2(4)
C14 C15 C16 C17 -179.6(4)
N2 C16 C17 C22 9.9(6)
C15 C16 C17 C22 -170.4(4)
N2 C16 C17 C18 -172.6(4)
C15 C16 C17 C18 7.1(7)
C22 C17 C18 C19 -1.2(8)
C16 C17 C18 C19 -178.8(5)
C17 C18 C19 C20 -0.6(9)
C18 C19 C20 C21 2.1(8)
C19 C20 C21 C22 -1.7(7)
C20 C21 C22 C17 -0.1(7)
C18 C17 C22 C21 1.6(7)
C16 C17 C22 C21 179.2(4)
C11 N3 C23 C28 3.2(5)
C11 N3 C23 C24 -178.7(3)
N3 C23 C24 C25 -177.2(4)
C28 C23 C24 C25 0.9(6)
C23 C24 C25 C26 -0.4(6)
C24 C25 C26 C27 0.0(7)
C25 C26 C27 C28 -0.1(6)
C12 N4 C28 C23 2.8(5)
C12 N4 C28 C27 179.0(3)
N3 C23 C28 N4 -6.8(5)
C24 C23 C28 N4 175.2(3)
N3 C23 C28 C27 177.1(3)
C24 C23 C28 C27 -1.0(6)
C26 C27 C28 N4 -175.6(4)
C26 C27 C28 C23 0.6(6)
C34 C29 C30 C31 -0.8(6)
C29 C30 C31 C32 1.0(7)
C30 C31 C32 C33 -0.8(7)
C31 C32 C33 C34 0.3(7)
C32 C33 C34 C29 -0.1(6)
C32 C33 C34 C35 -178.1(4)
C30 C29 C34 C33 0.3(6)
C30 C29 C34 C35 178.3(4)
C38 N5 C35 C36 -1.1(4)
C38 N5 C35 C34 179.5(3)
C33 C34 C35 N5 -156.2(4)
C29 C34 C35 N5 25.8(5)
C33 C34 C35 C36 24.6(6)
C29 C34 C35 C36 -153.4(4)
N5 C35 C36 C37 0.7(4)
C34 C35 C36 C37 -180.0(4)
C35 C36 C37 C38 -0.1(4)
C35 N5 C38 C37 1.0(4)
C35 N5 C38 C39 176.3(3)
C36 C37 C38 N5 -0.5(4)
C36 C37 C38 C39 -174.9(4)
C51 N7 C39 C38 -176.4(3)
C51 N7 C39 C40 1.7(5)
N5 C38 C39 N7 -19.1(5)
C37 C38 C39 N7 154.7(4)
N5 C38 C39 C40 162.9(3)
C37 C38 C39 C40 -23.3(6)
C56 N8 C40 C41 -173.3(3)
C56 N8 C40 C39 6.2(5)
N7 C39 C40 N8 -7.6(5)
C38 C39 C40 N8 170.2(3)
N7 C39 C40 C41 171.7(3)
C38 C39 C40 C41 -10.4(5)
C44 N6 C41 C42 1.5(4)
C44 N6 C41 C40 173.2(3)
N8 C40 C41 N6 -30.6(5)
C39 C40 C41 N6 150.0(3)
N8 C40 C41 C42 138.7(4)
C39 C40 C41 C42 -40.8(6)
N6 C41 C42 C43 -1.2(4)
C40 C41 C42 C43 -171.5(4)
C41 C42 C43 C44 0.5(4)
C41 N6 C44 C43 -1.2(4)
C41 N6 C44 C45 179.0(3)
C42 C43 C44 N6 0.4(4)
C42 C43 C44 C45 -179.8(4)
N6 C44 C45 C46 28.1(5)
C43 C44 C45 C46 -151.6(4)
N6 C44 C45 C50 -153.7(3)
C43 C44 C45 C50 26.6(6)
C50 C45 C46 C47 0.3(6)
C44 C45 C46 C47 178.4(4)
C45 C46 C47 C48 -1.3(6)
C46 C47 C48 C49 1.1(6)
C47 C48 C49 C50 0.1(6)
C48 C49 C50 C45 -1.1(6)
C46 C45 C50 C49 0.9(5)
C44 C45 C50 C49 -177.3(3)
C39 N7 C51 C56 5.3(5)
C39 N7 C51 C52 -176.1(4)
N7 C51 C52 C53 -178.2(4)
C56 C51 C52 C53 0.4(6)
C51 C52 C53 C54 1.4(7)
C52 C53 C54 C55 -1.1(7)
C53 C54 C55 C56 -1.0(7)
C40 N8 C56 C55 177.9(4)
C40 N8 C56 C51 0.7(5)
C54 C55 C56 N8 -174.3(4)
C54 C55 C56 C51 2.9(6)
N7 C51 C56 N8 -6.7(6)
C52 C51 C56 N8 174.6(4)
N7 C51 C56 C55 176.1(4)
C52 C51 C56 C55 -2.6(6)
C62 C57 C58 C59 -2.1(6)
C57 C58 C59 C60 0.4(6)
C58 C59 C60 C61 0.5(7)
C59 C60 C61 C62 0.3(6)
C60 C61 C62 C57 -1.9(6)
C60 C61 C62 C63 173.9(4)
C58 C57 C62 C61 2.9(6)
C58 C57 C62 C63 -173.0(3)
C66 N9 C63 C64 -0.9(4)
C66 N9 C63 C62 -177.8(3)
C61 C62 C63 N9 29.8(5)
C57 C62 C63 N9 -154.5(3)
C61 C62 C63 C64 -146.4(4)
C57 C62 C63 C64 29.4(6)
N9 C63 C64 C65 0.2(4)
C62 C63 C64 C65 176.8(3)
C63 C64 C65 C66 0.6(4)
C63 N9 C66 C65 1.3(4)
C63 N9 C66 C67 173.1(3)
C64 C65 C66 N9 -1.2(4)
C64 C65 C66 C67 -171.5(4)
C79 N11 C67 C68 1.8(5)
C79 N11 C67 C66 -173.6(3)
N9 C66 C67 N11 -19.9(5)
C65 C66 C67 N11 149.3(4)
N9 C66 C67 C68 164.7(3)
C65 C66 C67 C68 -26.0(6)
C84 N12 C68 C67 5.8(5)
C84 N12 C68 C69 -173.8(3)
N11 C67 C68 N12 -7.1(5)
C66 C67 C68 N12 168.1(3)
N11 C67 C68 C69 172.4(3)
C66 C67 C68 C69 -12.4(5)
C72 N10 C69 C70 2.4(4)
C72 N10 C69 C68 178.2(3)
N12 C68 C69 N10 -37.1(5)
C67 C68 C69 N10 143.3(3)
N12 C68 C69 C70 137.5(4)
C67 C68 C69 C70 -42.1(6)
N10 C69 C70 C71 -1.6(4)
C68 C69 C70 C71 -176.7(4)
C69 C70 C71 C72 0.1(5)
C70 C71 C72 N10 1.3(4)
C70 C71 C72 C73 -175.1(4)
C69 N10 C72 C71 -2.3(4)
C69 N10 C72 C73 174.5(4)
C71 C72 C73 C74 -172.9(5)
N10 C72 C73 C74 11.1(7)
C71 C72 C73 C78 7.6(7)
N10 C72 C73 C78 -168.5(4)
C78 C73 C74 C75 0.2(10)
C72 C73 C74 C75 -179.4(7)
C73 C74 C75 C76 -0.4(14)
C74 C75 C76 C77 0.3(15)
C75 C76 C77 C78 0.1(13)
C76 C77 C78 C73 -0.3(11)
C74 C73 C78 C77 0.2(8)
C72 C73 C78 C77 179.8(5)
C67 N11 C79 C80 -178.2(3)
C67 N11 C79 C84 4.3(5)
N11 C79 C80 C81 -177.8(4)
C84 C79 C80 C81 -0.3(6)
C79 C80 C81 C82 0.1(6)
C80 C81 C82 C83 0.3(7)
C81 C82 C83 C84 -0.4(7)
C68 N12 C84 C79 0.3(5)
C68 N12 C84 C83 177.0(3)
N11 C79 C84 N12 -5.6(5)
C80 C79 C84 N12 176.9(3)
N11 C79 C84 C83 177.7(3)
C80 C79 C84 C83 0.2(5)
C82 C83 C84 N12 -176.5(4)
C82 C83 C84 C79 0.2(6)
